data_4080581
loop_
_publ_author_name
'Karpov, Alexander A.'
'Cherkasov, Anton V.'
'Fukin, Georgy K.'
'Shavyrin, Andrei S.'
'Luconi, Lapo'
'Giambastiani, Giuliano'
'Trifonov, Alexander A.'

_publ_section_title
;
 Yttrium Complexes Featuring Different Y--C Bonds. Comparative Reactivity
 Studies: Toward Terminal Imido Complexes
;
_journal_issue 8
_journal_name_full Organometallics
_journal_page_first 2379
_journal_paper_doi 10.1021/om400099z
_journal_volume 32
_journal_year 2013
_chemical_formula_sum 'C55.5 H71 N4 S Y'
_chemical_formula_weight 915.13
_chemical_name_systematic
; 
 ? 
;
_space_group_IT_number 14
_symmetry_cell_setting monoclinic
_symmetry_space_group_name_Hall '-P 2ybc'
_symmetry_space_group_name_H-M 'P 1 21/c 1'
_atom_sites_solution_hydrogens geom
_atom_sites_solution_primary direct
_atom_sites_solution_secondary difmap
_audit_creation_method SHELXL-97
_cell_angle_alpha 90.00
_cell_angle_beta 104.695(2)
_cell_angle_gamma 90.00
_cell_formula_units_Z 4
_cell_length_a 21.976(2)
_cell_length_b 13.4831(13)
_cell_length_c 17.1832(17)
_cell_measurement_reflns_used 900
_cell_measurement_temperature 100(2)
_cell_measurement_theta_max 30
_cell_measurement_theta_min 2
_cell_volume 4924.9(8)
_computing_cell_refinement 'Bruker SMART'
_computing_data_collection 'Bruker SMART'
_computing_data_reduction 'Bruker SHELXTL'
_computing_molecular_graphics 'Bruker SHELXTL'
_computing_publication_material 'Bruker SHELXTL'
_computing_structure_refinement 'SHELXL-97 (Sheldrick, 2008)'
_computing_structure_solution 'SHELXS-97 (Sheldrick, 2008)'
_diffrn_ambient_temperature 100(2)
_diffrn_measured_fraction_theta_full 0.996
_diffrn_measured_fraction_theta_max 0.996
_diffrn_measurement_device_type 'CCD area detector'
_diffrn_measurement_method 'phi and omega scans'
_diffrn_radiation_monochromator graphite
_diffrn_radiation_source 'fine-focus sealed tube'
_diffrn_radiation_type MoK\a
_diffrn_radiation_wavelength 0.71073
_diffrn_reflns_av_R_equivalents 0.1332
_diffrn_reflns_av_sigmaI/netI 0.1200
_diffrn_reflns_limit_h_max 27
_diffrn_reflns_limit_h_min -27
_diffrn_reflns_limit_k_max 16
_diffrn_reflns_limit_k_min -16
_diffrn_reflns_limit_l_max 21
_diffrn_reflns_limit_l_min -21
_diffrn_reflns_number 41090
_diffrn_reflns_theta_full 26.00
_diffrn_reflns_theta_max 26.00
_diffrn_reflns_theta_min 1.92
_exptl_absorpt_coefficient_mu 1.266
_exptl_absorpt_correction_T_max 0.8629
_exptl_absorpt_correction_T_min 0.7181
_exptl_absorpt_correction_type multi-scan
_exptl_absorpt_process_details 'SADABS (Sheldrick, 2008a)'
_exptl_crystal_colour orange
_exptl_crystal_density_diffrn 1.234
_exptl_crystal_density_method 'not measured'
_exptl_crystal_description prism
_exptl_crystal_F_000 1948
_exptl_crystal_size_max 0.28
_exptl_crystal_size_mid 0.18
_exptl_crystal_size_min 0.12
_refine_diff_density_max 1.016
_refine_diff_density_min -0.544
_refine_diff_density_rms 0.098
_refine_ls_extinction_method none
_refine_ls_goodness_of_fit_ref 0.982
_refine_ls_hydrogen_treatment mixed
_refine_ls_matrix_type full
_refine_ls_number_parameters 567
_refine_ls_number_reflns 9646
_refine_ls_number_restraints 46
_refine_ls_restrained_S_all 0.980
_refine_ls_R_factor_all 0.1381
_refine_ls_R_factor_gt 0.0692
_refine_ls_shift/su_max 0.002
_refine_ls_shift/su_mean 0.000
_refine_ls_structure_factor_coef Fsqd
_refine_ls_weighting_details 'calc w=1/[\s^2^(Fo^2^)+(0.0799P)^2^+0.0000P] where P=(Fo^2^+2Fc^2^)/3'
_refine_ls_weighting_scheme calc
_refine_ls_wR_factor_gt 0.1423
_refine_ls_wR_factor_ref 0.1613
_reflns_number_gt 5698
_reflns_number_total 9646
_reflns_threshold_expression >2sigma(I)
_cod_data_source_file om400099z_si_002.cif
_cod_data_source_block ynshm
_cod_depositor_comments
;
The following automatic conversions were performed:

'_symmetry_cell_setting' value 'Monoclinic' changed to 'monoclinic'
according to /home/saulius/struct/CIF-dictionaries/cif_core.dic
dictionary named 'cif_core.dic' version 2.4.2 from 2011-04-26.

Automatic conversion script
Id: cif_fix_values 1891 2012-01-12 08:04:46Z andrius 
;
_cod_original_sg_symbol_H-M P2(1)/c
_cod_original_formula_sum 'C55.50 H71 N4 S Y'
_cod_database_code 4080581

loop_
_symmetry_equiv_pos_as_xyz
'x, y, z'
'-x, y+1/2, -z+1/2'
'-x, -y, -z'
'x, -y-1/2, z-1/2'

loop_
_atom_site_label
_atom_site_type_symbol
_atom_site_fract_x
_atom_site_fract_y
_atom_site_fract_z
_atom_site_U_iso_or_equiv
_atom_site_adp_type
_atom_site_occupancy
_atom_site_symmetry_multiplicity
_atom_site_calc_flag
_atom_site_refinement_flags
_atom_site_disorder_assembly
_atom_site_disorder_group
Y1 Y 0.264862(14) 0.44933(2) 0.532444(18) 0.02425(8) Uani 1 1 d . . .
S1 S 0.36988(4) 0.34058(6) 0.65526(5) 0.0287(2) Uani 1 1 d . . .
N1 N 0.24135(12) 0.41532(18) 0.66332(14) 0.0242(7) Uani 1 1 d . . .
N2 N 0.16405(11) 0.46316(18) 0.51918(14) 0.0267(7) Uani 1 1 d . . .
N3 N 0.27042(9) 0.29557(19) 0.48592(15) 0.0281(7) Uani 1 1 d D . .
H3 H 0.23398(17) 0.2696(8) 0.4912(8) 0.022(8) Uiso 1 1 d D . .
N4 N 0.27472(10) 0.57307(18) 0.45027(13) 0.0278(7) Uani 1 1 d D . .
H4 H 0.2410(2) 0.5602(4) 0.4093(3) 0.025(8) Uiso 1 1 d D . .
C1 C 0.44985(15) 0.3632(2) 0.69540(19) 0.0284(9) Uani 1 1 d . . .
C2 C 0.49915(16) 0.3339(2) 0.6640(2) 0.0341(10) Uani 1 1 d . . .
H2A H 0.4914 0.2972 0.6152 0.041 Uiso 1 1 calc R . .
C3 C 0.55947(17) 0.3590(2) 0.7048(2) 0.0355(10) Uani 1 1 d . . .
H3A H 0.5938 0.3397 0.6840 0.043 Uiso 1 1 calc R . .
C4 C 0.57073(17) 0.4132(3) 0.7773(2) 0.0389(10) Uani 1 1 d . . .
H4A H 0.6125 0.4317 0.8043 0.047 Uiso 1 1 calc R . .
C5 C 0.52117(17) 0.4397(2) 0.8095(2) 0.0371(10) Uani 1 1 d . . .
H5A H 0.5290 0.4748 0.8590 0.045 Uiso 1 1 calc R . .
C6 C 0.46038(17) 0.4150(2) 0.7693(2) 0.0323(10) Uani 1 1 d . . .
C7 C 0.40251(16) 0.4356(2) 0.79083(18) 0.0312(9) Uani 1 1 d . . .
H7A H 0.4007 0.4689 0.8389 0.037 Uiso 1 1 calc R . .
C8 C 0.35085(16) 0.4029(2) 0.73562(18) 0.0290(9) Uani 1 1 d . . .
C9 C 0.28428(15) 0.4120(2) 0.73576(18) 0.0273(8) Uani 1 1 d . . .
C10 C 0.26584(17) 0.4159(3) 0.8073(2) 0.0392(10) Uani 1 1 d . . .
H10A H 0.2963 0.4139 0.8576 0.047 Uiso 1 1 calc R . .
C11 C 0.20399(18) 0.4224(3) 0.8041(2) 0.0454(11) Uani 1 1 d . . .
H11A H 0.1908 0.4265 0.8526 0.054 Uiso 1 1 calc R . .
C12 C 0.15970(17) 0.4231(3) 0.7312(2) 0.0376(10) Uani 1 1 d . . .
H12A H 0.1162 0.4257 0.7294 0.045 Uiso 1 1 calc R . .
C13 C 0.17924(15) 0.4201(2) 0.66006(18) 0.0277(8) Uani 1 1 d . . .
C14 C 0.13271(15) 0.4158(3) 0.5777(2) 0.0344(9) Uani 1 1 d . . .
C15 C 0.07026(17) 0.4610(3) 0.5794(2) 0.0571(12) Uani 1 1 d . . .
H15A H 0.0768 0.5294 0.5992 0.086 Uiso 1 1 calc R . .
H15B H 0.0511 0.4222 0.6152 0.086 Uiso 1 1 calc R . .
H15C H 0.0423 0.4609 0.5250 0.086 Uiso 1 1 calc R . .
C16 C 0.12077(17) 0.3035(3) 0.5580(2) 0.0455(11) Uani 1 1 d . . .
H16A H 0.1603 0.2716 0.5556 0.068 Uiso 1 1 calc R . .
H16B H 0.0900 0.2963 0.5060 0.068 Uiso 1 1 calc R . .
H16C H 0.1045 0.2720 0.6000 0.068 Uiso 1 1 calc R . .
C17 C 0.12457(14) 0.5134(2) 0.44965(19) 0.0275(8) Uani 1 1 d . . .
C18 C 0.10733(14) 0.6147(2) 0.45520(19) 0.0304(9) Uani 1 1 d . . .
C19 C 0.07372(15) 0.6634(3) 0.38702(19) 0.0335(9) Uani 1 1 d . . .
H19A H 0.0619 0.7305 0.3915 0.040 Uiso 1 1 calc R . .
C20 C 0.05678(15) 0.6182(3) 0.3128(2) 0.0336(9) Uani 1 1 d . . .
H20A H 0.0338 0.6535 0.2668 0.040 Uiso 1 1 calc R . .
C21 C 0.07396(16) 0.5196(3) 0.3064(2) 0.0373(10) Uani 1 1 d . . .
H21A H 0.0628 0.4877 0.2554 0.045 Uiso 1 1 calc R . .
C22 C 0.10737(15) 0.4670(2) 0.37394(19) 0.0318(9) Uani 1 1 d . . .
C23 C 0.12837(15) 0.6749(2) 0.53193(19) 0.0327(9) Uani 1 1 d . . .
H23A H 0.1502 0.6296 0.5764 0.039 Uiso 1 1 calc R . .
C24 C 0.07219(16) 0.7239(3) 0.5558(2) 0.0435(11) Uani 1 1 d . . .
H24A H 0.0874 0.7601 0.6065 0.065 Uiso 1 1 calc R . .
H24B H 0.0424 0.6726 0.5627 0.065 Uiso 1 1 calc R . .
H24C H 0.0511 0.7700 0.5135 0.065 Uiso 1 1 calc R . .
C25 C 0.17425(16) 0.7555(3) 0.5220(2) 0.0400(10) Uani 1 1 d . . .
H25A H 0.2100 0.7254 0.5065 0.060 Uiso 1 1 calc R . .
H25B H 0.1893 0.7911 0.5730 0.060 Uiso 1 1 calc R . .
H25C H 0.1529 0.8021 0.4802 0.060 Uiso 1 1 calc R . .
C26 C 0.12656(15) 0.3616(2) 0.35896(19) 0.0310(9) Uani 1 1 d . . .
H26A H 0.1494 0.3325 0.4119 0.037 Uiso 1 1 calc R . .
C27 C 0.07017(16) 0.2965(3) 0.3234(2) 0.0422(11) Uani 1 1 d . . .
H27A H 0.0422 0.2954 0.3597 0.063 Uiso 1 1 calc R . .
H27B H 0.0844 0.2289 0.3166 0.063 Uiso 1 1 calc R . .
H27C H 0.0474 0.3230 0.2710 0.063 Uiso 1 1 calc R . .
C28 C 0.17201(16) 0.3617(3) 0.3033(2) 0.0408(10) Uani 1 1 d . . .
H28A H 0.2084 0.4037 0.3268 0.061 Uiso 1 1 calc R . .
H28B H 0.1501 0.3876 0.2503 0.061 Uiso 1 1 calc R . .
H28C H 0.1863 0.2938 0.2976 0.061 Uiso 1 1 calc R . .
C29 C 0.31946(14) 0.2307(2) 0.48700(17) 0.0247(8) Uani 1 1 d . . .
C30 C 0.37284(14) 0.2644(2) 0.46241(17) 0.0255(8) Uani 1 1 d . . .
C31 C 0.42388(16) 0.2024(3) 0.46989(19) 0.0336(9) Uani 1 1 d . . .
H31A H 0.4597 0.2262 0.4543 0.040 Uiso 1 1 calc R . .
C32 C 0.42479(17) 0.1069(2) 0.49921(19) 0.0353(10) Uani 1 1 d . . .
H32A H 0.4610 0.0662 0.5052 0.042 Uiso 1 1 calc R . .
C33 C 0.37185(16) 0.0721(2) 0.51950(19) 0.0335(10) Uani 1 1 d . . .
H33A H 0.3716 0.0058 0.5381 0.040 Uiso 1 1 calc R . .
C34 C 0.31944(15) 0.1299(2) 0.51384(18) 0.0283(9) Uani 1 1 d . . .
C35 C 0.37324(16) 0.3650(2) 0.4232(2) 0.0334(9) Uani 1 1 d . . .
H35A H 0.3339 0.4004 0.4260 0.040 Uiso 1 1 calc R . .
C36 C 0.42929(17) 0.4305(2) 0.4653(2) 0.0379(10) Uani 1 1 d . . .
H36A H 0.4303 0.4370 0.5224 0.057 Uiso 1 1 calc R . .
H36B H 0.4248 0.4963 0.4402 0.057 Uiso 1 1 calc R . .
H36C H 0.4685 0.3999 0.4600 0.057 Uiso 1 1 calc R . .
C37 C 0.37164(17) 0.3517(3) 0.3331(2) 0.0422(11) Uani 1 1 d . . .
H37A H 0.3329 0.3173 0.3056 0.063 Uiso 1 1 calc R . .
H37B H 0.4081 0.3126 0.3284 0.063 Uiso 1 1 calc R . .
H37C H 0.3729 0.4170 0.3084 0.063 Uiso 1 1 calc R . .
C38 C 0.26171(17) 0.0886(2) 0.5372(2) 0.0342(9) Uani 1 1 d . . .
H38A H 0.2238 0.1203 0.5011 0.041 Uiso 1 1 calc R . .
C39 C 0.26261(17) 0.1177(3) 0.6241(2) 0.0432(11) Uani 1 1 d . . .
H39A H 0.2240 0.0941 0.6367 0.065 Uiso 1 1 calc R . .
H39B H 0.2651 0.1900 0.6295 0.065 Uiso 1 1 calc R . .
H39C H 0.2992 0.0875 0.6613 0.065 Uiso 1 1 calc R . .
C40 C 0.25344(19) -0.0236(3) 0.5270(2) 0.0486(12) Uani 1 1 d . . .
H40A H 0.2563 -0.0426 0.4729 0.073 Uiso 1 1 calc R . .
H40B H 0.2122 -0.0428 0.5342 0.073 Uiso 1 1 calc R . .
H40C H 0.2866 -0.0574 0.5672 0.073 Uiso 1 1 calc R . .
C41 C 0.30778(14) 0.6594(2) 0.44590(18) 0.0254(8) Uani 1 1 d . . .
C42 C 0.35850(14) 0.6846(2) 0.50999(18) 0.0260(8) Uani 1 1 d . . .
C43 C 0.39528(15) 0.7664(2) 0.50380(19) 0.0314(9) Uani 1 1 d . . .
H43A H 0.4307 0.7814 0.5469 0.038 Uiso 1 1 calc R . .
C44 C 0.38155(16) 0.8268(2) 0.43602(19) 0.0321(9) Uani 1 1 d . . .
H44A H 0.4078 0.8814 0.4316 0.039 Uiso 1 1 calc R . .
C45 C 0.32898(16) 0.8052(2) 0.37569(19) 0.0319(9) Uani 1 1 d . . .
H45A H 0.3182 0.8477 0.3301 0.038 Uiso 1 1 calc R . .
C46 C 0.29097(15) 0.7235(2) 0.37879(18) 0.0293(9) Uani 1 1 d . . .
C47 C 0.37185(15) 0.6238(2) 0.58739(18) 0.0292(9) Uani 1 1 d . . .
H47A H 0.3691 0.5523 0.5711 0.035 Uiso 1 1 calc R . .
C48 C 0.32077(15) 0.6415(2) 0.63232(19) 0.0340(9) Uani 1 1 d . . .
H48A H 0.3275 0.5966 0.6786 0.051 Uiso 1 1 calc R . .
H48B H 0.2793 0.6287 0.5960 0.051 Uiso 1 1 calc R . .
H48C H 0.3229 0.7103 0.6510 0.051 Uiso 1 1 calc R . .
C49 C 0.43642(15) 0.6387(3) 0.6445(2) 0.0345(9) Uani 1 1 d . . .
H49A H 0.4690 0.6216 0.6170 0.052 Uiso 1 1 calc R . .
H49B H 0.4407 0.5960 0.6917 0.052 Uiso 1 1 calc R . .
H49C H 0.4413 0.7082 0.6617 0.052 Uiso 1 1 calc R . .
C50 C 0.23163(16) 0.7019(2) 0.31141(18) 0.0354(9) Uani 1 1 d . . .
H50A H 0.2004 0.6706 0.3371 0.042 Uiso 1 1 calc RD . .
C51 C 0.24510(18) 0.6275(3) 0.2516(2) 0.0409(10) Uani 1 1 d . . .
H51A H 0.2058 0.6107 0.2121 0.061 Uiso 1 1 calc R . .
H51B H 0.2634 0.5673 0.2802 0.061 Uiso 1 1 calc R . .
H51C H 0.2748 0.6563 0.2240 0.061 Uiso 1 1 calc R . .
C52 C 0.20081(18) 0.7967(3) 0.2685(2) 0.0461(11) Uani 1 1 d . . .
H52A H 0.1610 0.7794 0.2302 0.069 Uiso 1 1 calc R . .
H52B H 0.2291 0.8273 0.2396 0.069 Uiso 1 1 calc R . .
H52C H 0.1928 0.8435 0.3084 0.069 Uiso 1 1 calc R . .
C1S C -0.0578(4) -0.044(2) 0.4899(6) 0.207(2) Uani 0.50 1 d PGU A -1
H1SA H -0.0980 -0.0700 0.4894 0.248 Uiso 0.50 1 calc PR A -1
C2S C -0.0353(5) -0.049(2) 0.4214(6) 0.207(2) Uani 0.50 1 d PGU A -1
H2SA H -0.0601 -0.0794 0.3740 0.248 Uiso 0.50 1 calc PR A -1
C3S C 0.0235(5) -0.010(2) 0.4222(7) 0.207(2) Uani 0.50 1 d PGU A -1
H3SA H 0.0388 -0.0142 0.3753 0.248 Uiso 0.50 1 calc PR A -1
C4S C 0.0598(4) 0.034(2) 0.4916(8) 0.207(2) Uani 0.50 1 d PGU A -1
H4SA H 0.0999 0.0604 0.4921 0.248 Uiso 0.50 1 calc PR A -1
C5S C 0.0373(4) 0.039(2) 0.5601(7) 0.207(2) Uani 0.50 1 d PGU A -1
H5SA H 0.0621 0.0697 0.6075 0.248 Uiso 0.50 1 calc PR A -1
C6S C -0.0215(4) 0.001(2) 0.5593(6) 0.207(2) Uani 0.50 1 d PGDU A -1
C7S C -0.0662(4) 0.0091(8) 0.6152(5) 0.084(3) Uani 0.50 1 d PDU A -1
H7SA H -0.0414 0.0162 0.6710 0.126 Uiso 0.50 1 calc PR A -1
H7SB H -0.0921 -0.0508 0.6101 0.126 Uiso 0.50 1 calc PR A -1
H7SC H -0.0933 0.0672 0.5999 0.126 Uiso 0.50 1 calc PR A -1

loop_
_atom_site_aniso_label
_atom_site_aniso_U_11
_atom_site_aniso_U_22
_atom_site_aniso_U_33
_atom_site_aniso_U_23
_atom_site_aniso_U_13
_atom_site_aniso_U_12
Y1 0.02993(15) 0.02451(15) 0.02021(13) 0.00380(14) 0.00986(11) -0.00245(15)
S1 0.0386(5) 0.0248(4) 0.0218(4) -0.0005(3) 0.0058(3) 0.0003(4)
N1 0.0385(15) 0.0185(13) 0.0184(12) 0.0042(10) 0.0123(11) -0.0001(12)
N2 0.0297(13) 0.0269(15) 0.0255(13) 0.0086(11) 0.0109(11) -0.0070(12)
N3 0.0302(14) 0.0292(15) 0.0259(14) -0.0006(12) 0.0089(11) -0.0078(13)
N4 0.0383(15) 0.0242(15) 0.0228(13) 0.0000(11) 0.0116(11) -0.0080(12)
C1 0.0410(19) 0.0173(16) 0.0249(16) 0.0024(13) 0.0046(14) 0.0041(15)
C2 0.043(2) 0.0289(19) 0.0270(17) 0.0012(15) 0.0031(16) -0.0013(17)
C3 0.045(2) 0.0256(19) 0.0337(19) 0.0030(15) 0.0056(16) 0.0019(17)
C4 0.036(2) 0.0321(19) 0.041(2) 0.0080(16) -0.0047(17) -0.0036(17)
C5 0.052(2) 0.0246(18) 0.0267(17) -0.0012(15) -0.0041(16) 0.0017(18)
C6 0.048(2) 0.0128(16) 0.0292(18) 0.0048(14) -0.0034(16) 0.0017(15)
C7 0.049(2) 0.0227(18) 0.0185(15) 0.0052(14) 0.0017(15) 0.0067(16)
C8 0.050(2) 0.0158(16) 0.0191(15) 0.0025(13) 0.0057(15) 0.0029(16)
C9 0.0414(19) 0.0167(16) 0.0252(16) 0.0029(13) 0.0109(14) -0.0030(15)
C10 0.059(2) 0.035(2) 0.0229(17) -0.0010(15) 0.0101(16) -0.0049(18)
C11 0.058(2) 0.053(2) 0.0348(18) -0.0007(17) 0.0292(16) -0.0126(19)
C12 0.0421(19) 0.041(2) 0.0351(18) -0.0051(16) 0.0194(15) -0.0088(17)
C13 0.0438(18) 0.0162(16) 0.0286(16) 0.0048(13) 0.0192(14) -0.0024(14)
C14 0.0366(18) 0.037(2) 0.0339(18) 0.0086(15) 0.0169(15) -0.0058(16)
C15 0.043(2) 0.080(3) 0.056(2) 0.034(2) 0.0250(17) 0.010(2)
C16 0.055(2) 0.050(2) 0.0339(19) 0.0041(17) 0.0146(17) -0.0274(19)
C17 0.0228(16) 0.0320(18) 0.0295(17) 0.0049(14) 0.0100(13) -0.0011(14)
C18 0.0242(17) 0.033(2) 0.0348(18) 0.0035(15) 0.0095(14) -0.0046(15)
C19 0.0392(19) 0.0293(19) 0.0346(18) 0.0026(16) 0.0140(15) 0.0039(16)
C20 0.0356(19) 0.035(2) 0.0293(18) 0.0088(16) 0.0073(15) 0.0020(16)
C21 0.0354(19) 0.047(2) 0.0256(18) 0.0050(16) 0.0008(15) -0.0030(17)
C22 0.0271(17) 0.035(2) 0.0322(18) 0.0011(15) 0.0052(14) -0.0065(16)
C23 0.0379(19) 0.0294(19) 0.0302(18) 0.0011(15) 0.0076(15) 0.0028(16)
C24 0.042(2) 0.046(2) 0.044(2) 0.0049(18) 0.0143(17) 0.0097(19)
C25 0.039(2) 0.036(2) 0.041(2) -0.0055(17) 0.0047(17) 0.0030(18)
C26 0.0351(18) 0.0307(19) 0.0263(17) 0.0025(15) 0.0060(15) -0.0072(16)
C27 0.038(2) 0.043(2) 0.046(2) -0.0073(18) 0.0106(17) -0.0048(18)
C28 0.040(2) 0.042(2) 0.044(2) 0.0000(17) 0.0168(17) -0.0027(18)
C29 0.0275(17) 0.0265(17) 0.0157(15) -0.0059(13) -0.0028(13) -0.0012(15)
C30 0.0309(17) 0.0259(17) 0.0203(15) 0.0010(13) 0.0076(13) -0.0012(15)
C31 0.0381(19) 0.037(2) 0.0283(17) -0.0070(15) 0.0143(15) -0.0010(17)
C32 0.051(2) 0.0261(19) 0.0285(18) -0.0042(15) 0.0094(16) 0.0091(17)
C33 0.051(2) 0.0227(19) 0.0235(17) -0.0012(14) 0.0038(16) 0.0022(16)
C34 0.0376(19) 0.0244(18) 0.0203(16) 0.0027(14) 0.0025(14) -0.0046(16)
C35 0.0386(19) 0.0300(19) 0.0361(18) 0.0029(15) 0.0175(15) -0.0004(16)
C36 0.060(2) 0.028(2) 0.0309(17) -0.0025(15) 0.0215(16) -0.0088(17)
C37 0.051(2) 0.044(2) 0.0297(19) 0.0053(17) 0.0055(17) -0.0170(19)
C38 0.047(2) 0.0230(17) 0.0299(18) 0.0033(15) 0.0037(16) -0.0014(17)
C39 0.053(2) 0.042(2) 0.036(2) 0.0046(17) 0.0143(17) -0.0167(19)
C40 0.070(3) 0.027(2) 0.046(2) 0.0035(17) 0.010(2) -0.0155(19)
C41 0.0337(17) 0.0238(17) 0.0243(15) 0.0007(13) 0.0178(13) 0.0034(15)
C42 0.0352(17) 0.0179(16) 0.0309(16) 0.0047(13) 0.0192(14) 0.0052(14)
C43 0.0446(19) 0.0198(17) 0.0352(18) -0.0066(14) 0.0202(15) -0.0027(16)
C44 0.0463(19) 0.0192(17) 0.0373(18) -0.0004(14) 0.0226(15) -0.0053(15)
C45 0.053(2) 0.0220(18) 0.0257(16) 0.0041(14) 0.0185(15) 0.0043(16)
C46 0.0410(18) 0.0254(18) 0.0253(16) 0.0021(14) 0.0151(14) 0.0064(16)
C47 0.0415(19) 0.0206(17) 0.0285(17) 0.0017(14) 0.0146(15) 0.0034(15)
C48 0.048(2) 0.0283(19) 0.0320(17) 0.0059(15) 0.0214(15) 0.0052(17)
C49 0.042(2) 0.0249(19) 0.0383(19) 0.0035(15) 0.0140(16) 0.0030(16)
C50 0.055(2) 0.0263(18) 0.0297(17) 0.0115(14) 0.0192(16) -0.0014(17)
C51 0.064(2) 0.034(2) 0.0272(18) -0.0011(15) 0.0172(17) -0.0046(19)
C52 0.051(2) 0.042(2) 0.045(2) 0.0120(18) 0.0114(18) -0.0040(19)
C1S 0.209(3) 0.201(3) 0.207(3) 0.004(3) 0.048(2) 0.002(3)
C2S 0.209(3) 0.201(3) 0.207(3) 0.004(3) 0.048(2) 0.002(3)
C3S 0.209(3) 0.201(3) 0.207(3) 0.004(3) 0.048(2) 0.002(3)
C4S 0.209(3) 0.201(3) 0.207(3) 0.004(3) 0.048(2) 0.002(3)
C5S 0.209(3) 0.201(3) 0.207(3) 0.004(3) 0.048(2) 0.002(3)
C6S 0.209(3) 0.201(3) 0.207(3) 0.004(3) 0.048(2) 0.002(3)
C7S 0.079(4) 0.083(4) 0.088(4) 0.013(3) 0.018(3) 0.001(3)

loop_
_atom_type_symbol
_atom_type_description
_atom_type_scat_dispersion_real
_atom_type_scat_dispersion_imag
_atom_type_scat_source
C C 0.0033 0.0016 'International Tables Vol C Tables 4.2.6.8 and 6.1.1.4'
H H 0.0000 0.0000 'International Tables Vol C Tables 4.2.6.8 and 6.1.1.4'
N N 0.0061 0.0033 'International Tables Vol C Tables 4.2.6.8 and 6.1.1.4'
S S 0.1246 0.1234 'International Tables Vol C Tables 4.2.6.8 and 6.1.1.4'
Y Y -2.7962 3.5667 'International Tables Vol C Tables 4.2.6.8 and 6.1.1.4'

loop_
_geom_angle_atom_site_label_1
_geom_angle_atom_site_label_2
_geom_angle_atom_site_label_3
_geom_angle
N2 Y1 N4 97.42(9)
N2 Y1 N3 100.86(8)
N4 Y1 N3 116.36(9)
N2 Y1 N1 70.70(9)
N4 Y1 N1 142.16(9)
N3 Y1 N1 101.30(9)
N2 Y1 S1 132.79(7)
N4 Y1 S1 127.90(6)
N3 Y1 S1 72.77(6)
N1 Y1 S1 65.26(6)
C1 S1 C8 91.28(16)
C1 S1 Y1 133.89(11)
C8 S1 Y1 91.40(10)
C13 N1 C9 119.9(3)
C13 N1 Y1 113.24(18)
C9 N1 Y1 125.6(2)
C17 N2 C14 118.0(2)
C17 N2 Y1 120.36(19)
C14 N2 Y1 121.47(18)
C29 N3 Y1 133.92(18)
C41 N4 Y1 143.09(18)
C2 C1 C6 121.6(3)
C2 C1 S1 127.2(2)
C6 C1 S1 111.1(3)
C3 C2 C1 118.6(3)
C2 C3 C4 120.5(3)
C5 C4 C3 120.4(3)
C6 C5 C4 119.8(3)
C5 C6 C1 119.0(3)
C5 C6 C7 129.1(3)
C1 C6 C7 111.8(3)
C8 C7 C6 113.3(3)
C7 C8 C9 129.0(3)
C7 C8 S1 112.5(3)
C9 C8 S1 118.5(2)
N1 C9 C10 121.2(3)
N1 C9 C8 117.5(3)
C10 C9 C8 121.2(3)
C11 C10 C9 118.9(3)
C10 C11 C12 120.6(3)
C11 C12 C13 119.5(3)
N1 C13 C12 119.8(3)
N1 C13 C14 118.0(3)
C12 C13 C14 122.1(3)
N2 C14 C15 114.6(3)
N2 C14 C13 107.1(3)
C15 C14 C13 111.5(3)
N2 C14 C16 110.4(3)
C15 C14 C16 107.0(3)
C13 C14 C16 106.0(3)
C22 C17 C18 118.3(3)
C22 C17 N2 121.1(3)
C18 C17 N2 120.3(3)
C19 C18 C17 119.5(3)
C19 C18 C23 117.5(3)
C17 C18 C23 122.8(3)
C20 C19 C18 122.4(3)
C19 C20 C21 118.7(3)
C20 C21 C22 120.9(3)
C21 C22 C17 120.2(3)
C21 C22 C26 116.3(3)
C17 C22 C26 123.4(3)
C18 C23 C25 110.5(3)
C18 C23 C24 111.8(3)
C25 C23 C24 108.7(3)
C27 C26 C22 112.1(3)
C27 C26 C28 110.0(3)
C22 C26 C28 110.7(3)
N3 C29 C30 119.6(3)
N3 C29 C34 122.6(3)
C30 C29 C34 117.8(3)
C31 C30 C29 119.5(3)
C31 C30 C35 119.2(3)
C29 C30 C35 121.2(3)
C30 C31 C32 122.4(3)
C33 C32 C31 118.3(3)
C34 C33 C32 122.4(3)
C33 C34 C29 119.4(3)
C33 C34 C38 120.7(3)
C29 C34 C38 119.8(3)
C30 C35 C36 113.5(3)
C30 C35 C37 109.8(3)
C36 C35 C37 110.4(3)
C40 C38 C34 114.4(3)
C40 C38 C39 109.6(3)
C34 C38 C39 110.7(3)
N4 C41 C42 119.1(3)
N4 C41 C46 121.8(3)
C42 C41 C46 119.1(3)
C43 C42 C41 119.8(3)
C43 C42 C47 120.5(3)
C41 C42 C47 119.7(3)
C42 C43 C44 121.5(3)
C45 C44 C43 118.1(3)
C44 C45 C46 122.5(3)
C45 C46 C41 118.7(3)
C45 C46 C50 121.6(3)
C41 C46 C50 119.7(3)
C49 C47 C42 115.7(3)
C49 C47 C48 109.7(3)
C42 C47 C48 110.6(3)
C51 C50 C46 111.2(3)
C51 C50 C52 111.2(3)
C46 C50 C52 112.9(3)
C2S C1S C6S 120.0
C1S C2S C3S 120.0
C4S C3S C2S 120.0
C3S C4S C5S 120.0
C6S C5S C4S 120.0
C5S C6S C1S 120.0
C5S C6S C7S 134.7(9)
C1S C6S C7S 104.3(7)

loop_
_geom_bond_atom_site_label_1
_geom_bond_atom_site_label_2
_geom_bond_distance
Y1 N2 2.177(3)
Y1 N4 2.231(2)
Y1 N3 2.236(3)
Y1 N1 2.475(2)
Y1 S1 3.0755(9)
S1 C1 1.744(3)
S1 C8 1.755(3)
N1 C13 1.353(4)
N1 C9 1.359(4)
N2 C17 1.454(4)
N2 C14 1.499(4)
N3 C29 1.384(4)
N4 C41 1.384(4)
C1 C2 1.385(5)
C1 C6 1.415(4)
C2 C3 1.375(5)
C3 C4 1.412(5)
C4 C5 1.387(5)
C5 C6 1.380(5)
C6 C7 1.439(5)
C7 C8 1.355(4)
C8 C9 1.469(5)
C9 C10 1.390(5)
C10 C11 1.349(5)
C11 C12 1.378(5)
C12 C13 1.395(5)
C13 C14 1.522(4)
C14 C15 1.509(5)
C14 C16 1.560(5)
C17 C22 1.406(4)
C17 C18 1.427(5)
C18 C19 1.382(4)
C18 C23 1.517(4)
C19 C20 1.377(5)
C20 C21 1.393(5)
C21 C22 1.399(4)
C22 C26 1.523(5)
C23 C25 1.521(5)
C23 C24 1.545(5)
C26 C27 1.515(5)
C26 C28 1.548(5)
C29 C30 1.419(5)
C29 C34 1.435(4)
C30 C31 1.379(4)
C30 C35 1.516(4)
C31 C32 1.381(5)
C32 C33 1.378(5)
C33 C34 1.373(5)
C34 C38 1.529(5)
C35 C36 1.538(5)
C35 C37 1.550(5)
C38 C40 1.529(5)
C38 C39 1.539(5)
C41 C42 1.396(4)
C41 C46 1.413(4)
C42 C43 1.387(4)
C42 C47 1.526(4)
C43 C44 1.390(4)
C44 C45 1.373(4)
C45 C46 1.392(5)
C46 C50 1.536(4)
C47 C49 1.520(4)
C47 C48 1.534(5)
C50 C51 1.518(5)
C50 C52 1.543(4)
C1S C2S 1.3900
C1S C6S 1.3900
C2S C3S 1.3900
C3S C4S 1.3900
C4S C5S 1.3900
C5S C6S 1.3900
C6S C7S 1.542(5)
